data_7707661
loop_
_publ_author_name
'McMullen, Jacob S.'
'Edwards, Alison J.'
'Hicks, Jamie'

_publ_section_title
;
 C-H and C-F coordination of arenes in neutral alkaline earth metal
 complexes.
;
_journal_issue 25
_journal_name_full 'Dalton transactions (Cambridge, England : 2003)'
_journal_page_first 8685
_journal_page_last 8689
_journal_paper_doi 10.1039/d1dt01532j
_journal_volume 50
_journal_year 2021
_chemical_formula_moiety 'C94 H124 Mg2 N4 O2, 2(C6 H6)'
_chemical_formula_sum 'C106 H136 Mg2 N4 O2'
_chemical_formula_weight 1546.80
_space_group_crystal_system monoclinic
_space_group_IT_number 14
_space_group_name_Hall '-P 2ybc'
_space_group_name_H-M_alt 'P 1 21/c 1'
_atom_sites_solution_hydrogens geom
_audit_creation_method SHELXL-2018/3
_audit_update_record
;
2021-06-12 deposited with the CCDC.	2021-06-14 downloaded from the CCDC.
;
_cell_angle_alpha 90
_cell_angle_beta 90.2910(10)
_cell_angle_gamma 90
_cell_formula_units_Z 4
_cell_length_a 15.7995(2)
_cell_length_b 26.2202(2)
_cell_length_c 22.4868(2)
_cell_measurement_reflns_used 17238
_cell_measurement_temperature 150(2)
_cell_measurement_theta_max 73.5900
_cell_measurement_theta_min 4.7620
_cell_volume 9315.40(16)
_computing_cell_refinement 'CrysAlisPro 1.171.40.82a (Rigaku OD, 2020)'
_computing_data_collection 'CrysAlisPro 1.171.40.82a (Rigaku OD, 2020)'
_computing_data_reduction 'CrysAlisPro 1.171.40.82a (Rigaku OD, 2020)'
_computing_structure_refinement 'SHELXL-2018/3 (Sheldrick, 2018)'
_computing_structure_solution 'SHELXT 2018/2 (Sheldrick, 2018)'
_diffrn_ambient_temperature 150(2)
_diffrn_detector_area_resol_mean 8.1297
_diffrn_measured_fraction_theta_full 0.999
_diffrn_measured_fraction_theta_max 0.990
_diffrn_measurement_device_type 'SuperNova, Dual, Cu at home/near, EosS2'
_diffrn_measurement_method '\w scans'
_diffrn_radiation_type CuK\a
_diffrn_radiation_wavelength 1.54184
_diffrn_reflns_av_R_equivalents 0.0421
_diffrn_reflns_av_unetI/netI 0.0382
_diffrn_reflns_Laue_measured_fraction_full 0.999
_diffrn_reflns_Laue_measured_fraction_max 0.990
_diffrn_reflns_limit_h_max 19
_diffrn_reflns_limit_h_min -18
_diffrn_reflns_limit_k_max 25
_diffrn_reflns_limit_k_min -32
_diffrn_reflns_limit_l_max 27
_diffrn_reflns_limit_l_min -26
_diffrn_reflns_number 70725
_diffrn_reflns_point_group_measured_fraction_full 0.999
_diffrn_reflns_point_group_measured_fraction_max 0.990
_diffrn_reflns_theta_full 67.684
_diffrn_reflns_theta_max 73.777
_diffrn_reflns_theta_min 3.805
_diffrn_source 'micro-focus sealed X-ray tube'
_exptl_absorpt_coefficient_mu 0.607
_exptl_absorpt_correction_T_max 1.00000
_exptl_absorpt_correction_T_min 0.97760
_exptl_absorpt_correction_type multi-scan
_exptl_absorpt_process_details
;
CrysAlisPro 1.171.40.82a (Rigaku Oxford Diffraction, 2020)
Empirical absorption correction using spherical harmonics,
implemented in SCALE3 ABSPACK scaling algorithm.
;
_exptl_crystal_colour colourless
_exptl_crystal_density_diffrn 1.103
_exptl_crystal_description block
_exptl_crystal_F_000 3360
_exptl_crystal_size_max 0.080
_exptl_crystal_size_mid 0.060
_exptl_crystal_size_min 0.040
_refine_diff_density_max 0.738
_refine_diff_density_min -0.460
_refine_diff_density_rms 0.047
_refine_ls_extinction_method none
_refine_ls_goodness_of_fit_ref 1.039
_refine_ls_hydrogen_treatment constr
_refine_ls_matrix_type full
_refine_ls_number_parameters 1121
_refine_ls_number_reflns 18659
_refine_ls_number_restraints 264
_refine_ls_restrained_S_all 1.072
_refine_ls_R_factor_all 0.0767
_refine_ls_R_factor_gt 0.0553
_refine_ls_shift/su_max 0.001
_refine_ls_shift/su_mean 0.000
_refine_ls_structure_factor_coef Fsqd
_refine_ls_weighting_details 'w=1/[\s^2^(Fo^2^)+(0.0874P)^2^+3.1028P] where P=(Fo^2^+2Fc^2^)/3'
_refine_ls_weighting_scheme calc
_refine_ls_wR_factor_gt 0.1514
_refine_ls_wR_factor_ref 0.1659
_reflns_Friedel_coverage 0.000
_reflns_number_gt 13982
_reflns_number_total 18659
_reflns_threshold_expression 'I > 2\s(I)'
_cod_data_source_file d1dt01532j2.cif
_cod_data_source_block 081jmjh20a_a
_cod_depositor_comments 'Adding full bibliography for 7707658--7707664.cif.'
_cod_original_sg_symbol_H-M 'P 21/c'
_cod_database_code 7707661
_shelx_shelxl_version_number 2018/3
_shelx_space_group_comment
;
The symmetry employed for this shelxl refinement is uniquely defined
by the following loop, which should always be used as a source of
symmetry information in preference to the above space-group names.
They are only intended as comments.
;
_shelx_estimated_absorpt_t_min 0.953
_shelx_estimated_absorpt_t_max 0.976

loop_
_space_group_symop_operation_xyz
'x, y, z'
'-x, y+1/2, -z+1/2'
'-x, -y, -z'
'x, -y-1/2, z-1/2'

loop_
_atom_site_label
_atom_site_type_symbol
_atom_site_fract_x
_atom_site_fract_y
_atom_site_fract_z
_atom_site_U_iso_or_equiv
_atom_site_adp_type
_atom_site_occupancy
_atom_site_site_symmetry_order
_atom_site_calc_flag
_atom_site_refinement_flags_posn
_atom_site_refinement_flags_adp
_atom_site_refinement_flags_occupancy
_atom_site_disorder_assembly
_atom_site_disorder_group
Mg2 Mg 0.82984(4) 0.06378(2) 0.70965(3) 0.02477(14) Uani 1 1 d . . . . .
Mg1 Mg 0.60731(4) 0.24048(2) 0.63137(3) 0.03021(15) Uani 1 1 d . . . . .
O2 O 0.87184(8) 0.06056(4) 0.79574(6) 0.0236(3) Uani 1 1 d . . . . .
O1 O 0.47750(8) 0.23795(5) 0.63547(6) 0.0302(3) Uani 1 1 d . . . . .
N4 N 0.86343(10) -0.01055(6) 0.71475(7) 0.0256(3) Uani 1 1 d . . . . .
N3 N 0.85819(10) 0.13827(5) 0.72380(7) 0.0242(3) Uani 1 1 d . . . . .
N1 N 0.58604(10) 0.16560(6) 0.61538(8) 0.0295(3) Uani 1 1 d . . . . .
N2 N 0.57826(10) 0.31473(6) 0.61844(8) 0.0325(4) Uani 1 1 d . . . . .
C48 C 0.91394(11) 0.10478(6) 0.81459(8) 0.0236(3) Uani 1 1 d . . . . .
C59 C 0.90264(11) -0.02382(7) 0.76752(8) 0.0239(3) Uani 1 1 d . . . . .
C49 C 0.90460(12) 0.14633(7) 0.77583(8) 0.0257(4) Uani 1 1 d . . . . .
C83 C 0.86499(12) -0.04854(6) 0.66910(8) 0.0255(4) Uani 1 1 d . . . . .
C55 C 0.95454(11) 0.00965(7) 0.86381(8) 0.0243(3) Uani 1 1 d . . . . .
C60 C 0.91074(11) 0.01411(6) 0.81149(8) 0.0230(3) Uani 1 1 d . . . . .
C71 C 0.83637(11) 0.18155(6) 0.68918(8) 0.0230(3) Uani 1 1 d . . . . .
C72 C 0.87481(12) 0.18808(7) 0.63281(8) 0.0262(4) Uani 1 1 d . . . . .
C24 C 0.64452(11) 0.12484(7) 0.60868(9) 0.0276(4) Uani 1 1 d . . . . .
C53 C 0.96107(12) 0.10456(7) 0.86599(8) 0.0262(4) Uani 1 1 d . . . . .
C54 C 0.96116(12) 0.05638(7) 0.90469(8) 0.0254(4) Uani 1 1 d . . . . .
C84 C 0.93378(13) -0.05015(7) 0.62938(9) 0.0304(4) Uani 1 1 d . . . . .
C88 C 0.79744(13) -0.08333(7) 0.66206(9) 0.0288(4) Uani 1 1 d . . . . .
C76 C 0.77544(12) 0.21715(7) 0.70886(9) 0.0268(4) Uani 1 1 d . . . . .
C29 C 0.69662(12) 0.12297(7) 0.55773(9) 0.0311(4) Uani 1 1 d . . . . .
C13 C 0.43661(13) 0.28290(7) 0.61725(9) 0.0309(4) Uani 1 1 d . . . . .
C66 C 1.04049(13) 0.05406(7) 0.94413(9) 0.0324(4) Uani 1 1 d . . . . .
H66A H 1.091035 0.054123 0.919057 0.049 Uiso 1 1 calc R U . . .
H66B H 1.039387 0.022790 0.967997 0.049 Uiso 1 1 calc R U . . .
H66C H 1.041752 0.083768 0.970563 0.049 Uiso 1 1 calc R U . . .
C58 C 0.93736(12) -0.07128(7) 0.78310(8) 0.0277(4) Uani 1 1 d . . . . .
H58 H 0.932914 -0.098798 0.755786 0.033 Uiso 1 1 calc R U . . .
C75 C 0.75242(12) 0.25736(7) 0.67085(9) 0.0290(4) Uani 1 1 d . . . . .
H75 H 0.712730 0.281997 0.684196 0.035 Uiso 1 1 calc R U . . .
C56 C 0.98857(12) -0.03881(7) 0.87720(8) 0.0275(4) Uani 1 1 d . . . . .
H56 H 1.018643 -0.043908 0.913399 0.033 Uiso 1 1 calc R U . . .
C2 C 0.50099(12) 0.15326(7) 0.60673(9) 0.0290(4) Uani 1 1 d . . . . .
C73 C 0.84725(13) 0.22758(7) 0.59600(9) 0.0308(4) Uani 1 1 d . . . . .
H73 H 0.870876 0.230997 0.557437 0.037 Uiso 1 1 calc R U . . .
C74 C 0.78614(13) 0.26200(7) 0.61443(9) 0.0315(4) Uani 1 1 d . . . . .
H74 H 0.767611 0.288460 0.588610 0.038 Uiso 1 1 calc R U . . .
C61 C 1.01048(14) -0.13349(7) 0.85180(9) 0.0326(4) Uani 1 1 d . . . . .
C1 C 0.44127(12) 0.19218(7) 0.61551(9) 0.0288(4) Uani 1 1 d . . . . .
C36 C 0.63245(12) 0.35719(7) 0.60538(10) 0.0320(4) Uani 1 1 d . . . . .
C25 C 0.65147(12) 0.08620(7) 0.65273(9) 0.0305(4) Uani 1 1 d . . . . .
C6 C 0.35626(12) 0.18860(8) 0.60300(9) 0.0314(4) Uani 1 1 d . . . . .
C57 C 0.97823(12) -0.07928(7) 0.83750(9) 0.0276(4) Uani 1 1 d . . . . .
C27 C 0.76409(13) 0.04637(7) 0.59508(10) 0.0333(4) Uani 1 1 d . . . . .
H27 H 0.804957 0.020061 0.590833 0.040 Uiso 1 1 calc R U . . .
C50 C 0.94781(14) 0.19069(7) 0.79289(9) 0.0323(4) Uani 1 1 d . . . . .
H50 H 0.943203 0.220269 0.768687 0.039 Uiso 1 1 calc R U . . .
C80 C 0.94845(13) 0.15378(7) 0.61463(9) 0.0315(4) Uani 1 1 d . . . . .
H80 H 0.931394 0.117831 0.623368 0.038 Uiso 1 1 calc R U . . .
C52 C 1.00347(14) 0.14961(7) 0.88088(9) 0.0339(4) Uani 1 1 d . . . . .
H52 H 1.036718 0.150930 0.916163 0.041 Uiso 1 1 calc R U . . .
C12 C 0.49258(13) 0.32408(8) 0.60967(10) 0.0325(4) Uani 1 1 d . . . . .
C28 C 0.75734(13) 0.08440(8) 0.55285(10) 0.0344(4) Uani 1 1 d . . . . .
H28 H 0.794656 0.084366 0.519854 0.041 Uiso 1 1 calc R U . . .
C8 C 0.35105(13) 0.28403(8) 0.60584(10) 0.0335(4) Uani 1 1 d . . . . .
C65 C 0.88154(13) 0.05858(8) 0.94357(9) 0.0318(4) Uani 1 1 d . . . . .
H65A H 0.878480 0.027797 0.968188 0.048 Uiso 1 1 calc R U . . .
H65B H 0.831185 0.060605 0.918048 0.048 Uiso 1 1 calc R U . . .
H65C H 0.884162 0.088729 0.969266 0.048 Uiso 1 1 calc R U . . .
C85 C 0.93142(15) -0.08365(8) 0.58124(9) 0.0372(5) Uani 1 1 d . . . . .
H85 H 0.976842 -0.084048 0.553730 0.045 Uiso 1 1 calc R U . . .
C26 C 0.71056(12) 0.04699(7) 0.64375(10) 0.0315(4) Uani 1 1 d . . . . .
H26 H 0.713982 0.020045 0.671899 0.038 Uiso 1 1 calc R U . . .
C3 C 0.46822(13) 0.10681(8) 0.58650(10) 0.0331(4) Uani 1 1 d . . . . .
H3 H 0.505649 0.078923 0.580672 0.040 Uiso 1 1 calc R U . . .
C89 C 0.72491(14) -0.08613(8) 0.70593(10) 0.0369(5) Uani 1 1 d . . . . .
H89 H 0.727671 -0.055260 0.731980 0.044 Uiso 1 1 calc R U . . .
C77 C 0.73471(14) 0.21506(8) 0.77003(10) 0.0359(4) Uani 1 1 d . . . . .
H77 H 0.751071 0.182041 0.789150 0.043 Uiso 1 1 calc R U . . .
C5 C 0.32705(12) 0.14132(8) 0.58234(10) 0.0337(4) Uani 1 1 d . . . . .
H5 H 0.268600 0.137216 0.573434 0.040 Uiso 1 1 calc R U . . .
C7 C 0.29869(13) 0.23522(8) 0.61340(10) 0.0354(4) Uani 1 1 d . . . . .
C87 C 0.79812(14) -0.11649(8) 0.61347(10) 0.0366(5) Uani 1 1 d . . . . .
H87 H 0.752505 -0.139668 0.608074 0.044 Uiso 1 1 calc R U . . .
C4 C 0.38167(13) 0.10021(8) 0.57455(10) 0.0331(4) Uani 1 1 d . . . . .
C37 C 0.65513(14) 0.36771(8) 0.54592(11) 0.0388(5) Uani 1 1 d . . . . .
C86 C 0.86359(16) -0.11631(8) 0.57316(10) 0.0391(5) Uani 1 1 d . . . . .
H86 H 0.862105 -0.138602 0.539864 0.047 Uiso 1 1 calc R U . . .
C41 C 0.66333(14) 0.38826(8) 0.65189(11) 0.0378(5) Uani 1 1 d . . . . .
C51 C 0.99762(15) 0.19274(8) 0.84457(9) 0.0362(5) Uani 1 1 d . . . . .
C92 C 1.01137(14) -0.01656(9) 0.63791(11) 0.0421(5) Uani 1 1 d . . . . .
H92 H 1.000920 0.005594 0.673327 0.051 Uiso 1 1 calc R U . . .
C30 C 0.68386(14) 0.16067(8) 0.50684(10) 0.0377(5) Uani 1 1 d . . . . .
H30 H 0.676187 0.195203 0.524907 0.045 Uiso 1 1 calc R U . . .
C9 C 0.31674(13) 0.33118(9) 0.58892(11) 0.0399(5) Uani 1 1 d . . . . .
H9 H 0.257715 0.333740 0.581220 0.048 Uiso 1 1 calc R U . . .
C33 C 0.59821(14) 0.08491(8) 0.70876(10) 0.0369(5) Uani 1 1 d . . . . .
H33 H 0.564887 0.117297 0.710427 0.044 Uiso 1 1 calc R U . . .
C20 C 0.35141(14) 0.04861(9) 0.54990(12) 0.0424(5) Uani 1 1 d . . . . .
C82 C 1.02780(14) 0.16510(10) 0.65184(12) 0.0447(5) Uani 1 1 d . . . . .
H82A H 1.073602 0.142174 0.639784 0.067 Uiso 1 1 calc R U . . .
H82B H 1.015337 0.159814 0.694036 0.067 Uiso 1 1 calc R U . . .
H82C H 1.045199 0.200549 0.645474 0.067 Uiso 1 1 calc R U . . .
C10 C 0.36734(14) 0.37430(9) 0.58318(11) 0.0413(5) Uani 1 1 d . . . . .
C35 C 0.65371(16) 0.08220(9) 0.76510(11) 0.0445(5) Uani 1 1 d . . . . .
H35A H 0.680523 0.048561 0.767610 0.067 Uiso 1 1 calc R U . . .
H35B H 0.618453 0.087705 0.800248 0.067 Uiso 1 1 calc R U . . .
H35C H 0.697511 0.108614 0.763314 0.067 Uiso 1 1 calc R U . . .
C11 C 0.45471(14) 0.37032(8) 0.59313(11) 0.0389(5) Uani 1 1 d . . . . .
H11 H 0.489182 0.399732 0.588545 0.047 Uiso 1 1 calc R U . . .
C38 C 0.70951(15) 0.40844(9) 0.53457(12) 0.0466(6) Uani 1 1 d . . . . .
H38 H 0.724825 0.415891 0.494703 0.056 Uiso 1 1 calc R U . . .
C78 C 0.63748(16) 0.21689(9) 0.76567(12) 0.0464(6) Uani 1 1 d . . . . .
H78A H 0.619696 0.250546 0.751360 0.070 Uiso 1 1 calc R U . . .
H78B H 0.613139 0.210651 0.804999 0.070 Uiso 1 1 calc R U . . .
H78C H 0.617714 0.190631 0.737862 0.070 Uiso 1 1 calc R U . . .
C64 C 1.04902(18) -0.13753(8) 0.91385(10) 0.0464(6) Uani 1 1 d . . . . .
H64A H 1.065728 -0.172930 0.921523 0.070 Uiso 1 1 calc R U . . .
H64B H 1.007215 -0.126846 0.943387 0.070 Uiso 1 1 calc R U . . .
H64C H 1.098904 -0.115427 0.916557 0.070 Uiso 1 1 calc R U . . .
C42 C 0.63568(16) 0.38140(9) 0.71605(12) 0.0459(5) Uani 1 1 d . . . . .
H42 H 0.618898 0.344930 0.721512 0.055 Uiso 1 1 calc R U . . .
C62 C 1.07722(17) -0.14865(9) 0.80624(11) 0.0464(6) Uani 1 1 d . . . . .
H62A H 1.126259 -0.125962 0.809953 0.070 Uiso 1 1 calc R U . . .
H62B H 1.053264 -0.145781 0.766098 0.070 Uiso 1 1 calc R U . . .
H62C H 1.094985 -0.183932 0.813434 0.070 Uiso 1 1 calc R U . . .
C40 C 0.71871(17) 0.42815(9) 0.63782(13) 0.0486(6) Uani 1 1 d . . . . .
H40 H 0.741101 0.448817 0.668828 0.058 Uiso 1 1 calc R U . . .
C19 C 0.22380(14) 0.23429(9) 0.56936(13) 0.0478(6) Uani 1 1 d . . . . .
H19A H 0.187690 0.264088 0.576148 0.072 Uiso 1 1 calc R U . . .
H19B H 0.190764 0.203086 0.575328 0.072 Uiso 1 1 calc R U . . .
H19C H 0.245273 0.235088 0.528557 0.072 Uiso 1 1 calc R U . . .
C18 C 0.26517(16) 0.23362(9) 0.67722(12) 0.0473(6) Uani 1 1 d . . . . .
H18A H 0.312895 0.233485 0.705223 0.071 Uiso 1 1 calc R U . . .
H18B H 0.231338 0.202677 0.682778 0.071 Uiso 1 1 calc R U . . .
H18C H 0.229838 0.263687 0.684453 0.071 Uiso 1 1 calc R U . . .
C14 C 0.32847(16) 0.42645(9) 0.56641(13) 0.0553(7) Uani 1 1 d D U . . .
C79 C 0.7654(2) 0.25856(10) 0.81024(12) 0.0532(6) Uani 1 1 d . . . . .
H79A H 0.826702 0.255704 0.816194 0.080 Uiso 1 1 calc R U . . .
H79B H 0.736878 0.256419 0.848755 0.080 Uiso 1 1 calc R U . . .
H79C H 0.752233 0.291364 0.791468 0.080 Uiso 1 1 calc R U . . .
C90 C 0.73258(18) -0.13348(10) 0.74568(13) 0.0525(6) Uani 1 1 d . . . . .
H90A H 0.732022 -0.164215 0.720875 0.079 Uiso 1 1 calc R U . . .
H90B H 0.684860 -0.134527 0.773323 0.079 Uiso 1 1 calc R U . . .
H90C H 0.785763 -0.131956 0.768228 0.079 Uiso 1 1 calc R U . . .
C81 C 0.97216(17) 0.15610(10) 0.54935(11) 0.0501(6) Uani 1 1 d . . . . .
H81A H 0.922063 0.148968 0.524850 0.075 Uiso 1 1 calc R U . . .
H81B H 1.015985 0.130645 0.541116 0.075 Uiso 1 1 calc R U . . .
H81C H 0.993735 0.190181 0.539929 0.075 Uiso 1 1 calc R U . . .
C39 C 0.74131(17) 0.43796(9) 0.57983(14) 0.0533(7) Uani 1 1 d . . . . .
H39 H 0.778944 0.465196 0.571183 0.064 Uiso 1 1 calc R U . . .
C45 C 0.62062(19) 0.33706(11) 0.49381(12) 0.0543(6) Uani 1 1 d . . . . .
H45 H 0.578320 0.312241 0.509692 0.065 Uiso 1 1 calc R U . . .
C91 C 0.63841(16) -0.08675(10) 0.67505(14) 0.0531(6) Uani 1 1 d . . . . .
H91A H 0.633054 -0.056711 0.649365 0.080 Uiso 1 1 calc R U . . .
H91B H 0.593656 -0.086190 0.705055 0.080 Uiso 1 1 calc R U . . .
H91C H 0.633120 -0.117730 0.650942 0.080 Uiso 1 1 calc R U . . .
C32 C 0.60320(18) 0.14840(12) 0.47169(12) 0.0568(7) Uani 1 1 d . . . . .
H32A H 0.594404 0.174354 0.440911 0.085 Uiso 1 1 calc R U . . .
H32B H 0.554690 0.148156 0.498675 0.085 Uiso 1 1 calc R U . . .
H32C H 0.608842 0.114827 0.452967 0.085 Uiso 1 1 calc R U . . .
C63 C 0.93641(17) -0.17101(8) 0.84814(13) 0.0506(6) Uani 1 1 d . . . . .
H63A H 0.956288 -0.205320 0.858393 0.076 Uiso 1 1 calc R U . . .
H63B H 0.913278 -0.171126 0.807623 0.076 Uiso 1 1 calc R U . . .
H63C H 0.892239 -0.160600 0.876073 0.076 Uiso 1 1 calc R U . . .
C94 C 1.02654(17) 0.01843(10) 0.58489(14) 0.0533(6) Uani 1 1 d . . . . .
H94A H 1.043564 -0.002008 0.550485 0.080 Uiso 1 1 calc R U . . .
H94B H 1.071469 0.042831 0.594708 0.080 Uiso 1 1 calc R U . . .
H94C H 0.974325 0.036965 0.575402 0.080 Uiso 1 1 calc R U . . .
C67 C 1.04652(19) 0.24159(9) 0.86072(11) 0.0583(8) Uani 1 1 d D U . . .
C31 C 0.75691(18) 0.16437(11) 0.46335(12) 0.0525(6) Uani 1 1 d . . . . .
H31A H 0.764875 0.131365 0.443707 0.079 Uiso 1 1 calc R U . . .
H31B H 0.808745 0.173659 0.484884 0.079 Uiso 1 1 calc R U . . .
H31C H 0.744233 0.190471 0.433408 0.079 Uiso 1 1 calc R U . . .
C34 C 0.53546(16) 0.04029(10) 0.71066(13) 0.0523(6) Uani 1 1 d . . . . .
H34A H 0.496773 0.042516 0.676550 0.078 Uiso 1 1 calc R U . . .
H34B H 0.502933 0.041855 0.747604 0.078 Uiso 1 1 calc R U . . .
H34C H 0.566587 0.007995 0.709026 0.078 Uiso 1 1 calc R U . . .
C22 C 0.25493(16) 0.04532(10) 0.54570(14) 0.0538(7) Uani 1 1 d . . . . .
H22A H 0.230523 0.050205 0.585275 0.081 Uiso 1 1 calc R U . . .
H22B H 0.238588 0.011733 0.530345 0.081 Uiso 1 1 calc R U . . .
H22C H 0.233854 0.071895 0.518806 0.081 Uiso 1 1 calc R U . . .
C44 C 0.70305(19) 0.39382(12) 0.76199(13) 0.0586(7) Uani 1 1 d . . . . .
H44A H 0.754215 0.373986 0.753689 0.088 Uiso 1 1 calc R U . . .
H44B H 0.682161 0.385206 0.801709 0.088 Uiso 1 1 calc R U . . .
H44C H 0.716336 0.430295 0.760309 0.088 Uiso 1 1 calc R U . . .
C21 C 0.3815(2) 0.00469(10) 0.58977(16) 0.0668(9) Uani 1 1 d . . . . .
H21A H 0.360158 0.009768 0.630190 0.100 Uiso 1 1 calc R U . . .
H21B H 0.443490 0.003926 0.590607 0.100 Uiso 1 1 calc R U . . .
H21C H 0.360011 -0.027687 0.573999 0.100 Uiso 1 1 calc R U . . .
C23 C 0.3878(2) 0.04207(13) 0.48741(15) 0.0698(9) Uani 1 1 d . . . . .
H23A H 0.370817 0.008837 0.471392 0.105 Uiso 1 1 calc R U . . .
H23B H 0.449732 0.043973 0.489341 0.105 Uiso 1 1 calc R U . . .
H23C H 0.366264 0.069217 0.461491 0.105 Uiso 1 1 calc R U . . .
C93 C 1.09029(18) -0.04846(14) 0.65114(18) 0.0755(10) Uani 1 1 d . . . . .
H93A H 1.081561 -0.068190 0.687611 0.113 Uiso 1 1 calc R U . . .
H93B H 1.139157 -0.025849 0.656356 0.113 Uiso 1 1 calc R U . . .
H93C H 1.100728 -0.071788 0.617923 0.113 Uiso 1 1 calc R U . . .
C46 C 0.6896(3) 0.30690(13) 0.46314(14) 0.0780(11) Uani 1 1 d . . . . .
H46A H 0.732508 0.330379 0.447756 0.117 Uiso 1 1 calc R U . . .
H46B H 0.664987 0.287389 0.430151 0.117 Uiso 1 1 calc R U . . .
H46C H 0.715928 0.283443 0.491673 0.117 Uiso 1 1 calc R U . . .
C47 C 0.5757(3) 0.37064(16) 0.44814(16) 0.0827(11) Uani 1 1 d . . . . .
H47A H 0.530719 0.390038 0.467710 0.124 Uiso 1 1 calc R U . . .
H47B H 0.551004 0.349164 0.416888 0.124 Uiso 1 1 calc R U . . .
H47C H 0.616491 0.394294 0.430487 0.124 Uiso 1 1 calc R U . . .
C43 C 0.5586(2) 0.4143(2) 0.72836(17) 0.0954(14) Uani 1 1 d . . . . .
H43A H 0.572772 0.450227 0.721588 0.143 Uiso 1 1 calc R U . . .
H43B H 0.541019 0.409655 0.769735 0.143 Uiso 1 1 calc R U . . .
H43C H 0.512243 0.404294 0.701684 0.143 Uiso 1 1 calc R U . . .
C102 C 0.6150(3) 0.71595(17) 0.55837(18) 0.1034(12) Uani 1 1 d D U . . .
H102 H 0.625758 0.701539 0.520390 0.124 Uiso 1 1 calc R U . . .
C105 C 0.5798(3) 0.75662(17) 0.66922(18) 0.1030(12) Uani 1 1 d D U . . .
H105 H 0.566348 0.770140 0.707210 0.124 Uiso 1 1 calc R U . . .
C104 C 0.5588(3) 0.78297(16) 0.6181(2) 0.1059(12) Uani 1 1 d D U . . .
H104 H 0.532016 0.815315 0.620948 0.127 Uiso 1 1 calc R U . . .
C101 C 0.6380(3) 0.69010(17) 0.60916(19) 0.1078(12) Uani 1 1 d D U . . .
H101 H 0.666104 0.658163 0.606248 0.129 Uiso 1 1 calc R U . . .
C106 C 0.6205(3) 0.71042(17) 0.66425(18) 0.1075(13) Uani 1 1 d D U . . .
H106 H 0.636686 0.692373 0.699136 0.129 Uiso 1 1 calc R U . . .
C103 C 0.5764(3) 0.76263(17) 0.56283(19) 0.1076(13) Uani 1 1 d D U . . .
H103 H 0.561823 0.781027 0.527869 0.129 Uiso 1 1 calc R U . . .
C17 C 0.3766(3) 0.44829(19) 0.5121(2) 0.0736(14) Uani 0.657(5) 1 d D U P A 1
H17A H 0.352411 0.481416 0.501179 0.110 Uiso 0.657(5) 1 calc R U P A 1
H17B H 0.371250 0.424697 0.478534 0.110 Uiso 0.657(5) 1 calc R U P A 1
H17C H 0.436521 0.452546 0.522439 0.110 Uiso 0.657(5) 1 calc R U P A 1
C70 C 1.0971(4) 0.23772(16) 0.9179(2) 0.0683(15) Uani 0.615(4) 1 d D U P B 1
H70A H 1.129999 0.269031 0.923644 0.102 Uiso 0.615(4) 1 calc R U P B 1
H70B H 1.135576 0.208480 0.915627 0.102 Uiso 0.615(4) 1 calc R U P B 1
H70C H 1.058438 0.233141 0.951417 0.102 Uiso 0.615(4) 1 calc R U P B 1
C16 C 0.3397(4) 0.46343(17) 0.6182(2) 0.0782(15) Uani 0.657(5) 1 d D U P A 1
H16A H 0.315339 0.496582 0.607491 0.117 Uiso 0.657(5) 1 calc R U P A 1
H16B H 0.400156 0.467533 0.626932 0.117 Uiso 0.657(5) 1 calc R U P A 1
H16C H 0.310898 0.449959 0.653297 0.117 Uiso 0.657(5) 1 calc R U P A 1
C15 C 0.2352(3) 0.42277(19) 0.5487(3) 0.0858(17) Uani 0.657(5) 1 d D U P A 1
H15A H 0.201543 0.413557 0.583526 0.129 Uiso 0.657(5) 1 calc R U P A 1
H15B H 0.228262 0.396635 0.517871 0.129 Uiso 0.657(5) 1 calc R U P A 1
H15C H 0.216025 0.455772 0.533196 0.129 Uiso 0.657(5) 1 calc R U P A 1
C69 C 0.9872(4) 0.28739(16) 0.8626(3) 0.0880(18) Uani 0.615(4) 1 d D U P B 1
H69A H 0.947417 0.283378 0.895582 0.132 Uiso 0.615(4) 1 calc R U P B 1
H69B H 0.955649 0.289632 0.825055 0.132 Uiso 0.615(4) 1 calc R U P B 1
H69C H 1.020329 0.318604 0.868396 0.132 Uiso 0.615(4) 1 calc R U P B 1
C68 C 1.1109(4) 0.2498(2) 0.8094(2) 0.0924(18) Uani 0.615(4) 1 d D U P B 1
H68A H 1.141732 0.281767 0.815980 0.139 Uiso 0.615(4) 1 calc R U P B 1
H68B H 1.080494 0.251493 0.771404 0.139 Uiso 0.615(4) 1 calc R U P B 1
H68C H 1.151051 0.221319 0.808662 0.139 Uiso 0.615(4) 1 calc R U P B 1
C68A C 1.0384(5) 0.2838(2) 0.8167(3) 0.067(2) Uani 0.385(4) 1 d D U P B 2
H68D H 1.073564 0.312662 0.829416 0.101 Uiso 0.385(4) 1 calc R U P B 2
H68E H 0.979144 0.294649 0.814154 0.101 Uiso 0.385(4) 1 calc R U P B 2
H68F H 1.057205 0.271909 0.777640 0.101 Uiso 0.385(4) 1 calc R U P B 2
C69A C 1.0082(6) 0.2598(3) 0.9212(3) 0.078(2) Uani 0.385(4) 1 d D U P B 2
H69D H 1.043402 0.287089 0.937884 0.116 Uiso 0.385(4) 1 calc R U P B 2
H69E H 1.006473 0.231092 0.949084 0.116 Uiso 0.385(4) 1 calc R U P B 2
H69F H 0.950636 0.272607 0.914497 0.116 Uiso 0.385(4) 1 calc R U P B 2
C70A C 1.1400(4) 0.2292(3) 0.8727(4) 0.082(2) Uani 0.385(4) 1 d D U P B 2
H70D H 1.166470 0.217402 0.835861 0.122 Uiso 0.385(4) 1 calc R U P B 2
H70E H 1.144084 0.202451 0.902963 0.122 Uiso 0.385(4) 1 calc R U P B 2
H70F H 1.169107 0.259942 0.886870 0.122 Uiso 0.385(4) 1 calc R U P B 2
C16A C 0.2738(6) 0.4438(3) 0.6198(3) 0.073(2) Uani 0.343(5) 1 d D U P A 2
H16D H 0.307782 0.442334 0.656334 0.109 Uiso 0.343(5) 1 calc R U P A 2
H16E H 0.224795 0.421137 0.623568 0.109 Uiso 0.343(5) 1 calc R U P A 2
H16F H 0.254345 0.478819 0.613185 0.109 Uiso 0.343(5) 1 calc R U P A 2
C17A C 0.3938(4) 0.4677(3) 0.5538(5) 0.076(2) Uani 0.343(5) 1 d D U P A 2
H17D H 0.435737 0.454558 0.525689 0.114 Uiso 0.343(5) 1 calc R U P A 2
H17E H 0.422075 0.477439 0.590916 0.114 Uiso 0.343(5) 1 calc R U P A 2
H17F H 0.365514 0.497507 0.536511 0.114 Uiso 0.343(5) 1 calc R U P A 2
C15A C 0.2686(6) 0.4202(3) 0.5129(4) 0.078(2) Uani 0.343(5) 1 d D U P A 2
H15D H 0.250391 0.453901 0.498961 0.117 Uiso 0.343(5) 1 calc R U P A 2
H15E H 0.219062 0.400270 0.524726 0.117 Uiso 0.343(5) 1 calc R U P A 2
H15F H 0.298318 0.402490 0.480768 0.117 Uiso 0.343(5) 1 calc R U P A 2
C99 C 0.8405(3) 0.5712(2) 0.7519(2) 0.1139(13) Uani 1 1 d D U . . .
H99 H 0.896091 0.570000 0.768122 0.137 Uiso 1 1 calc R U . . .
C96 C 0.6777(3) 0.57637(19) 0.70566(19) 0.1036(12) Uani 1 1 d D U . . .
H96 H 0.621317 0.576957 0.690729 0.124 Uiso 1 1 calc R U . . .
C95 C 0.7438(3) 0.55961(19) 0.67011(19) 0.1067(12) Uani 1 1 d D U . . .
H95 H 0.734836 0.551712 0.629333 0.128 Uiso 1 1 calc R U . . .
C97 C 0.6951(3) 0.59207(17) 0.76279(17) 0.0930(11) Uani 1 1 d D U . . .
H97 H 0.650393 0.604640 0.786806 0.112 Uiso 1 1 calc R U . . .
C100 C 0.8253(3) 0.5547(2) 0.6965(2) 0.1171(14) Uani 1 1 d D U . . .
H100 H 0.869764 0.539351 0.674551 0.141 Uiso 1 1 calc R U . . .
C98 C 0.7739(3) 0.59003(19) 0.78536(19) 0.1014(12) Uani 1 1 d D U . . .
H98 H 0.784154 0.601660 0.824752 0.122 Uiso 1 1 calc R U . . .

loop_
_atom_site_aniso_label
_atom_site_aniso_U_11
_atom_site_aniso_U_22
_atom_site_aniso_U_33
_atom_site_aniso_U_23
_atom_site_aniso_U_13
_atom_site_aniso_U_12
Mg2 0.0293(3) 0.0177(3) 0.0273(3) -0.0001(2) -0.0082(2) 0.0014(2)
Mg1 0.0248(3) 0.0215(3) 0.0442(4) 0.0028(3) -0.0056(3) 0.0014(2)
O2 0.0274(6) 0.0163(5) 0.0269(6) 0.0003(5) -0.0055(5) 0.0011(5)
O1 0.0253(6) 0.0233(6) 0.0420(8) 0.0021(5) -0.0054(5) 0.0016(5)
N4 0.0312(8) 0.0199(7) 0.0258(8) -0.0017(6) -0.0057(6) 0.0030(6)
N3 0.0294(7) 0.0193(7) 0.0240(7) 0.0012(6) -0.0062(6) 0.0003(6)
N1 0.0241(8) 0.0230(7) 0.0412(9) 0.0023(6) -0.0066(7) 0.0020(6)
N2 0.0258(8) 0.0243(8) 0.0474(10) 0.0061(7) 0.0014(7) 0.0024(6)
C48 0.0281(9) 0.0175(8) 0.0252(9) -0.0020(6) -0.0018(7) -0.0008(6)
C59 0.0253(8) 0.0216(8) 0.0250(9) 0.0003(7) -0.0020(7) 0.0010(6)
C49 0.0303(9) 0.0219(8) 0.0249(9) 0.0005(7) -0.0039(7) 0.0000(7)
C83 0.0316(9) 0.0196(8) 0.0252(9) 0.0002(6) -0.0062(7) 0.0041(7)
C55 0.0278(9) 0.0213(8) 0.0239(9) -0.0004(7) 0.0009(7) 0.0010(6)
C60 0.0259(8) 0.0167(8) 0.0263(9) 0.0029(6) -0.0006(7) 0.0033(6)
C71 0.0246(8) 0.0181(7) 0.0263(9) 0.0010(6) -0.0067(7) -0.0026(6)
C72 0.0282(9) 0.0218(8) 0.0286(9) -0.0009(7) -0.0031(7) -0.0034(7)
C24 0.0238(8) 0.0208(8) 0.0381(10) -0.0003(7) -0.0098(7) -0.0006(6)
C53 0.0332(9) 0.0217(8) 0.0237(9) 0.0002(7) -0.0028(7) 0.0019(7)
C54 0.0328(9) 0.0212(8) 0.0222(8) 0.0015(7) -0.0036(7) 0.0020(7)
C84 0.0325(10) 0.0282(9) 0.0306(10) 0.0012(7) -0.0016(8) 0.0049(7)
C88 0.0345(10) 0.0212(8) 0.0306(9) 0.0008(7) -0.0047(8) 0.0019(7)
C76 0.0273(9) 0.0223(8) 0.0307(9) 0.0000(7) -0.0037(7) -0.0022(7)
C29 0.0295(9) 0.0239(9) 0.0397(11) -0.0003(8) -0.0090(8) 0.0011(7)
C13 0.0290(9) 0.0249(9) 0.0387(11) 0.0034(8) -0.0017(8) 0.0063(7)
C66 0.0390(10) 0.0275(9) 0.0305(10) -0.0002(7) -0.0106(8) 0.0018(8)
C58 0.0335(9) 0.0212(8) 0.0284(9) -0.0022(7) -0.0019(7) 0.0034(7)
C75 0.0257(9) 0.0219(8) 0.0393(10) -0.0013(7) -0.0069(8) 0.0005(7)
C56 0.0317(9) 0.0258(9) 0.0250(9) 0.0021(7) -0.0033(7) 0.0044(7)
C2 0.0251(9) 0.0270(9) 0.0347(10) 0.0037(7) -0.0058(7) 0.0000(7)
C73 0.0374(10) 0.0279(9) 0.0271(9) 0.0041(7) -0.0035(8) -0.0034(8)
C74 0.0347(10) 0.0243(9) 0.0353(10) 0.0058(7) -0.0109(8) -0.0017(7)
C61 0.0402(11) 0.0247(9) 0.0327(10) -0.0003(7) -0.0041(8) 0.0086(8)
C1 0.0270(9) 0.0256(9) 0.0338(10) 0.0021(7) -0.0038(7) -0.0018(7)
C36 0.0262(9) 0.0220(9) 0.0478(12) 0.0052(8) 0.0037(8) 0.0046(7)
C25 0.0259(9) 0.0236(9) 0.0418(11) 0.0011(8) -0.0106(8) -0.0024(7)
C6 0.0257(9) 0.0329(10) 0.0355(10) 0.0026(8) -0.0014(8) 0.0017(7)
C57 0.0304(9) 0.0233(8) 0.0292(9) 0.0022(7) 0.0004(7) 0.0048(7)
C27 0.0286(9) 0.0260(9) 0.0450(12) -0.0041(8) -0.0134(8) 0.0038(7)
C50 0.0463(11) 0.0210(9) 0.0295(10) 0.0037(7) -0.0095(8) -0.0054(8)
C80 0.0339(10) 0.0260(9) 0.0346(10) 0.0001(7) 0.0041(8) 0.0005(7)
C52 0.0466(11) 0.0273(9) 0.0277(9) -0.0011(8) -0.0108(8) -0.0040(8)
C12 0.0281(9) 0.0293(10) 0.0400(11) 0.0034(8) 0.0004(8) 0.0042(7)
C28 0.0316(10) 0.0301(10) 0.0416(11) -0.0031(8) -0.0054(8) 0.0044(8)
C8 0.0271(9) 0.0317(10) 0.0418(11) 0.0002(8) 0.0010(8) 0.0041(8)
C65 0.0388(10) 0.0299(9) 0.0268(9) -0.0017(7) 0.0008(8) 0.0014(8)
C85 0.0450(12) 0.0355(10) 0.0311(10) -0.0016(8) 0.0022(9) 0.0103(9)
C26 0.0301(9) 0.0221(8) 0.0423(11) 0.0027(8) -0.0134(8) -0.0014(7)
C3 0.0281(10) 0.0281(9) 0.0431(11) -0.0008(8) -0.0062(8) 0.0024(7)
C89 0.0388(11) 0.0279(10) 0.0439(12) -0.0001(8) 0.0029(9) -0.0040(8)
C77 0.0438(12) 0.0293(10) 0.0347(11) 0.0016(8) 0.0059(9) 0.0039(8)
C5 0.0232(9) 0.0374(10) 0.0405(11) 0.0017(9) -0.0043(8) -0.0027(8)
C7 0.0254(9) 0.0349(10) 0.0458(12) -0.0003(9) -0.0010(8) 0.0027(8)
C87 0.0439(12) 0.0241(9) 0.0416(12) -0.0044(8) -0.0115(9) 0.0006(8)
C4 0.0292(10) 0.0309(10) 0.0393(11) -0.0004(8) -0.0053(8) -0.0032(8)
C37 0.0356(11) 0.0321(10) 0.0488(13) 0.0083(9) 0.0042(9) 0.0049(8)
C86 0.0552(13) 0.0295(10) 0.0325(10) -0.0079(8) -0.0068(9) 0.0121(9)
C41 0.0330(10) 0.0247(9) 0.0558(13) 0.0013(9) 0.0069(9) 0.0028(8)
C51 0.0513(12) 0.0251(9) 0.0319(10) 0.0005(8) -0.0131(9) -0.0083(8)
C92 0.0317(11) 0.0480(13) 0.0468(13) -0.0026(10) 0.0038(9) -0.0033(9)
C30 0.0424(12) 0.0307(10) 0.0399(11) 0.0022(8) -0.0028(9) 0.0074(8)
C9 0.0272(10) 0.0392(11) 0.0534(13) 0.0040(10) -0.0012(9) 0.0097(8)
C33 0.0344(10) 0.0300(10) 0.0464(12) 0.0084(9) -0.0015(9) 0.0006(8)
C20 0.0329(11) 0.0391(12) 0.0551(14) -0.0098(10) -0.0071(10) -0.0048(9)
C82 0.0294(11) 0.0490(13) 0.0556(14) -0.0071(11) -0.0009(10) 0.0030(9)
C10 0.0358(11) 0.0349(11) 0.0533(14) 0.0070(10) 0.0016(10) 0.0127(9)
C35 0.0499(13) 0.0424(12) 0.0413(12) 0.0078(10) -0.0013(10) 0.0018(10)
C11 0.0354(11) 0.0277(10) 0.0535(13) 0.0084(9) 0.0032(9) 0.0048(8)
C38 0.0406(12) 0.0426(12) 0.0567(15) 0.0160(11) 0.0112(11) 0.0027(10)
C78 0.0458(13) 0.0377(12) 0.0558(15) 0.0045(10) 0.0175(11) 0.0067(9)
C64 0.0735(17) 0.0293(10) 0.0364(12) 0.0006(9) -0.0109(11) 0.0209(10)
C42 0.0451(13) 0.0387(12) 0.0538(14) -0.0081(10) 0.0116(11) -0.0011(10)
C62 0.0537(14) 0.0455(13) 0.0401(12) -0.0010(10) -0.0004(10) 0.0238(11)
C40 0.0495(13) 0.0318(11) 0.0645(16) 0.0001(10) 0.0020(12) -0.0076(10)
C19 0.0295(11) 0.0424(12) 0.0715(17) -0.0062(11) -0.0126(11) 0.0064(9)
C18 0.0446(13) 0.0403(12) 0.0571(15) -0.0041(11) 0.0132(11) -0.0034(10)
C14 0.0453(13) 0.0380(12) 0.0826(18) 0.0146(12) -0.0035(13) 0.0161(10)
C79 0.0732(18) 0.0461(13) 0.0404(13) -0.0125(11) 0.0042(12) 0.0033(12)
C90 0.0541(15) 0.0444(13) 0.0589(16) 0.0160(12) 0.0070(12) -0.0065(11)
C81 0.0534(14) 0.0556(15) 0.0414(13) 0.0018(11) 0.0128(11) 0.0101(11)
C39 0.0467(14) 0.0364(12) 0.0768(19) 0.0169(12) 0.0061(13) -0.0090(10)
C45 0.0647(17) 0.0529(15) 0.0454(14) 0.0071(11) 0.0037(12) -0.0025(12)
C91 0.0367(12) 0.0475(14) 0.0752(18) 0.0019(13) 0.0022(12) -0.0032(10)
C32 0.0549(15) 0.0670(17) 0.0483(14) 0.0132(13) -0.0171(12) 0.0053(13)
C63 0.0542(14) 0.0259(10) 0.0715(17) 0.0109(11) -0.0069(12) 0.0011(9)
C94 0.0424(13) 0.0444(13) 0.0730(18) 0.0088(12) 0.0087(12) -0.0028(10)
C67 0.0890(19) 0.0314(11) 0.0541(14) 0.0084(10) -0.0377(14) -0.0249(12)
C31 0.0583(15) 0.0524(14) 0.0469(14) 0.0120(11) 0.0032(12) 0.0078(12)
C34 0.0414(13) 0.0528(14) 0.0627(16) 0.0124(12) 0.0016(11) -0.0117(11)
C22 0.0375(12) 0.0438(13) 0.0801(19) -0.0121(12) -0.0112(12) -0.0096(10)
C44 0.0574(16) 0.0632(17) 0.0552(16) -0.0023(13) 0.0032(13) 0.0058(13)
C21 0.0632(18) 0.0329(12) 0.104(3) -0.0040(14) -0.0284(17) -0.0069(11)
C23 0.0586(17) 0.079(2) 0.072(2) -0.0376(17) 0.0023(15) -0.0195(15)
C93 0.0395(14) 0.083(2) 0.104(3) 0.034(2) -0.0164(16) -0.0047(14)
C46 0.118(3) 0.0647(19) 0.0510(17) -0.0052(14) -0.0069(18) 0.035(2)
C47 0.086(2) 0.099(3) 0.063(2) 0.0008(19) -0.0178(18) 0.027(2)
C43 0.0559(19) 0.157(4) 0.073(2) -0.029(2) 0.0094(17) 0.040(2)
C102 0.116(3) 0.104(3) 0.091(2) 0.004(2) -0.002(2) 0.013(2)
C105 0.104(3) 0.106(3) 0.098(2) -0.032(2) -0.039(2) -0.001(2)
C104 0.099(2) 0.094(2) 0.124(3) -0.021(2) -0.050(2) 0.011(2)
C101 0.128(3) 0.095(3) 0.101(3) -0.006(2) -0.023(2) 0.018(2)
C106 0.132(3) 0.096(2) 0.094(2) -0.009(2) -0.041(2) 0.005(2)
C103 0.115(3) 0.102(3) 0.106(3) 0.012(2) -0.027(2) 0.011(2)
C17 0.075(3) 0.054(3) 0.092(3) 0.031(2) -0.004(3) 0.029(2)
C70 0.106(4) 0.035(2) 0.064(3) 0.0038(19) -0.050(3) -0.029(2)
C16 0.098(4) 0.038(2) 0.098(3) 0.001(2) -0.002(3) 0.030(2)
C15 0.056(3) 0.053(2) 0.149(5) 0.026(3) -0.016(3) 0.026(2)
C69 0.130(4) 0.032(2) 0.102(4) -0.002(2) -0.063(3) -0.013(2)
C68 0.114(4) 0.085(3) 0.078(3) 0.017(3) -0.032(3) -0.068(3)
C68A 0.107(5) 0.031(3) 0.063(4) 0.014(3) -0.042(4) -0.041(3)
C69A 0.128(5) 0.039(3) 0.066(4) -0.013(3) -0.017(4) -0.034(3)
C70A 0.094(5) 0.055(4) 0.095(5) 0.009(4) -0.046(4) -0.039(3)
C16A 0.075(4) 0.043(4) 0.100(5) 0.014(4) 0.013(4) 0.034(3)
C17A 0.069(4) 0.046(4) 0.114(5) 0.028(4) 0.000(4) 0.021(3)
C15A 0.082(5) 0.052(4) 0.099(5) 0.021(4) -0.024(4) 0.029(4)
C99 0.113(3) 0.131(3) 0.098(3) -0.020(2) 0.006(2) 0.010(3)
C96 0.108(3) 0.100(3) 0.102(3) -0.004(2) 0.002(2) -0.009(2)
C95 0.126(3) 0.105(3) 0.089(2) -0.023(2) 0.012(2) -0.004(2)
C97 0.098(2) 0.100(2) 0.080(2) -0.013(2) 0.009(2) -0.002(2)
C100 0.120(3) 0.133(3) 0.099(3) -0.017(2) 0.028(2) 0.007(3)
C98 0.104(3) 0.107(3) 0.093(2) -0.018(2) 0.008(2) 0.012(2)

loop_
_atom_type_symbol
_atom_type_description
_atom_type_scat_dispersion_real
_atom_type_scat_dispersion_imag
_atom_type_scat_source
C C 0.0181 0.0091 'International Tables Vol C Tables 4.2.6.8 and 6.1.1.4'
H H 0.0000 0.0000 'International Tables Vol C Tables 4.2.6.8 and 6.1.1.4'
N N 0.0311 0.0180 'International Tables Vol C Tables 4.2.6.8 and 6.1.1.4'
O O 0.0492 0.0322 'International Tables Vol C Tables 4.2.6.8 and 6.1.1.4'
Mg Mg 0.1719 0.1771 'International Tables Vol C Tables 4.2.6.8 and 6.1.1.4'

loop_
_geom_angle_atom_site_label_1
_geom_angle_atom_site_label_2
_geom_angle_atom_site_label_3
_geom_angle
_geom_angle_site_symmetry_1
_geom_angle_site_symmetry_3
_geom_angle_publ_flag
N4 Mg2 N3 149.43(7) . . ?
N4 Mg2 O2 79.79(6) . . ?
N3 Mg2 O2 79.69(6) . . ?
N4 Mg2 C26 93.58(6) . . ?
N3 Mg2 C26 116.09(7) . . ?
O2 Mg2 C26 144.71(7) . . ?
N4 Mg2 C27 89.49(6) . . ?
N3 Mg2 C27 112.37(6) . . ?
O2 Mg2 C27 167.89(6) . . ?
C26 Mg2 C27 29.56(7) . . ?
N2 Mg1 N1 150.65(8) . . ?
N2 Mg1 O1 79.14(6) . . ?
N1 Mg1 O1 79.15(6) . . ?
N2 Mg1 C75 95.04(7) . . ?
N1 Mg1 C75 112.77(7) . . ?
O1 Mg1 C75 154.93(7) . . ?
C48 O2 C60 115.68(13) . . ?
C48 O2 Mg2 113.79(10) . . ?
C60 O2 Mg2 114.39(10) . . ?
C1 O1 C13 116.00(15) . . ?
C1 O1 Mg1 114.79(11) . . ?
C13 O1 Mg1 114.68(12) . . ?
C59 N4 C83 115.60(14) . . ?
C59 N4 Mg2 114.07(12) . . ?
C83 N4 Mg2 129.46(12) . . ?
C49 N3 C71 117.71(14) . . ?
C49 N3 Mg2 113.11(11) . . ?
C71 N3 Mg2 129.17(11) . . ?
C2 N1 C24 115.91(15) . . ?
C2 N1 Mg1 114.14(12) . . ?
C24 N1 Mg1 129.86(12) . . ?
C12 N2 C36 114.57(16) . . ?
C12 N2 Mg1 114.27(13) . . ?
C36 N2 Mg1 129.89(13) . . ?
C53 C48 O2 120.41(15) . . ?
C53 C48 C49 125.57(16) . . ?
O2 C48 C49 113.99(15) . . ?
N4 C59 C58 127.66(16) . . ?
N4 C59 C60 117.68(15) . . ?
C58 C59 C60 114.65(16) . . ?
N3 C49 C50 127.53(17) . . ?
N3 C49 C48 117.20(16) . . ?
C50 C49 C48 115.16(16) . . ?
C84 C83 C88 119.60(17) . . ?
C84 C83 N4 119.41(17) . . ?
C88 C83 N4 120.95(17) . . ?
C60 C55 C56 116.81(16) . . ?
C60 C55 C54 118.67(15) . . ?
C56 C55 C54 124.48(16) . . ?
C55 C60 C59 126.01(16) . . ?
C55 C60 O2 120.59(15) . . ?
C59 C60 O2 113.34(15) . . ?
C76 C71 N3 121.38(16) . . ?
C76 C71 C72 119.69(16) . . ?
N3 C71 C72 118.90(16) . . ?
C73 C72 C71 119.10(17) . . ?
C73 C72 C80 120.95(18) . . ?
C71 C72 C80 119.87(16) . . ?
C29 C24 C25 119.77(17) . . ?
C29 C24 N1 119.54(17) . . ?
C25 C24 N1 120.69(18) . . ?
C48 C53 C52 117.11(17) . . ?
C48 C53 C54 118.71(16) . . ?
C52 C53 C54 124.12(17) . . ?
C66 C54 C53 111.06(16) . . ?
C66 C54 C55 111.58(15) . . ?
C53 C54 C55 108.52(14) . . ?
C66 C54 C65 109.98(16) . . ?
C53 C54 C65 107.07(15) . . ?
C55 C54 C65 108.49(15) . . ?
C85 C84 C83 119.51(19) . . ?
C85 C84 C92 118.8(2) . . ?
C83 C84 C92 121.72(18) . . ?
C87 C88 C83 118.75(19) . . ?
C87 C88 C89 119.16(18) . . ?
C83 C88 C89 122.09(17) . . ?
C75 C76 C71 118.69(18) . . ?
C75 C76 C77 117.88(17) . . ?
C71 C76 C77 123.41(17) . . ?
C28 C29 C24 119.38(19) . . ?
C28 C29 C30 119.9(2) . . ?
C24 C29 C30 120.67(17) . . ?
C8 C13 O1 121.54(18) . . ?
C8 C13 C12 125.37(18) . . ?
O1 C13 C12 113.03(17) . . ?
C57 C58 C59 122.03(17) . . ?
C74 C75 C76 121.63(18) . . ?
C74 C75 Mg1 92.67(12) . . ?
C76 C75 Mg1 108.55(12) . . ?
C57 C56 C55 120.32(17) . . ?
N1 C2 C3 127.04(18) . . ?
N1 C2 C1 117.33(17) . . ?
C3 C2 C1 115.50(17) . . ?
C74 C73 C72 121.45(19) . . ?
C75 C74 C73 119.26(17) . . ?
C64 C61 C62 108.81(19) . . ?
C64 C61 C63 107.8(2) . . ?
C62 C61 C63 109.1(2) . . ?
C64 C61 C57 112.65(16) . . ?
C62 C61 C57 109.17(17) . . ?
C63 C61 C57 109.22(17) . . ?
C6 C1 O1 121.40(17) . . ?
C6 C1 C2 125.33(18) . . ?
O1 C1 C2 113.16(16) . . ?
C41 C36 C37 120.02(19) . . ?
C41 C36 N2 120.03(19) . . ?
C37 C36 N2 119.9(2) . . ?
C26 C25 C24 118.10(19) . . ?
C26 C25 C33 118.33(18) . . ?
C24 C25 C33 123.56(18) . . ?
C1 C6 C5 116.64(18) . . ?
C1 C6 C7 119.43(18) . . ?
C5 C6 C7 123.91(18) . . ?
C56 C57 C58 119.88(17) . . ?
C56 C57 C61 121.97(17) . . ?
C58 C57 C61 118.15(17) . . ?
C28 C27 C26 119.28(18) . . ?
C28 C27 Mg2 122.69(14) . . ?
C26 C27 Mg2 59.90(11) . . ?
C51 C50 C49 121.98(17) . . ?
C81 C80 C72 115.28(18) . . ?
C81 C80 C82 108.36(19) . . ?
C72 C80 C82 111.21(17) . . ?
C53 C52 C51 120.91(18) . . ?
N2 C12 C11 127.22(19) . . ?
N2 C12 C13 117.40(17) . . ?
C11 C12 C13 115.37(18) . . ?
C27 C28 C29 121.3(2) . . ?
C13 C8 C9 116.63(19) . . ?
C13 C8 C7 119.44(18) . . ?
C9 C8 C7 123.92(18) . . ?
C86 C85 C84 120.6(2) . . ?
C27 C26 C25 122.06(18) . . ?
C27 C26 Mg2 90.53(12) . . ?
C25 C26 Mg2 107.07(13) . . ?
C2 C3 C4 121.91(18) . . ?
C88 C89 C91 112.4(2) . . ?
C88 C89 C90 111.11(19) . . ?
C91 C89 C90 108.9(2) . . ?
C76 C77 C79 111.85(19) . . ?
C76 C77 C78 111.57(18) . . ?
C79 C77 C78 109.1(2) . . ?
C4 C5 C6 121.54(18) . . ?
C18 C7 C8 108.39(18) . . ?
C18 C7 C19 109.50(19) . . ?
C8 C7 C19 110.81(19) . . ?
C18 C7 C6 109.10(18) . . ?
C8 C7 C6 109.02(16) . . ?
C19 C7 C6 110.00(18) . . ?
C86 C87 C88 121.4(2) . . ?
C5 C4 C3 118.99(18) . . ?
C5 C4 C20 122.32(18) . . ?
C3 C4 C20 118.60(18) . . ?
C38 C37 C36 118.8(2) . . ?
C38 C37 C45 118.9(2) . . ?
C36 C37 C45 122.3(2) . . ?
C87 C86 C85 119.94(19) . . ?
C40 C41 C36 118.5(2) . . ?
C40 C41 C42 119.0(2) . . ?
C36 C41 C42 122.36(19) . . ?
C52 C51 C50 119.25(18) . . ?
C52 C51 C67 120.27(18) . . ?
C50 C51 C67 120.46(18) . . ?
C84 C92 C94 112.3(2) . . ?
C84 C92 C93 111.3(2) . . ?
C94 C92 C93 110.5(2) . . ?
C31 C30 C29 115.24(18) . . ?
C31 C30 C32 108.3(2) . . ?
C29 C30 C32 110.96(19) . . ?
C10 C9 C8 121.36(19) . . ?
C25 C33 C34 113.6(2) . . ?
C25 C33 C35 111.59(18) . . ?
C34 C33 C35 107.91(19) . . ?
C22 C20 C23 108.4(2) . . ?
C22 C20 C21 107.4(2) . . ?
C23 C20 C21 109.6(3) . . ?
C22 C20 C4 112.34(19) . . ?
C23 C20 C4 108.2(2) . . ?
C21 C20 C4 110.80(19) . . ?
C9 C10 C11 119.39(19) . . ?
C9 C10 C14 120.9(2) . . ?
C11 C10 C14 119.7(2) . . ?
C12 C11 C10 121.7(2) . . ?
C39 C38 C37 121.3(2) . . ?
C44 C42 C41 114.7(2) . . ?
C44 C42 C43 108.3(2) . . ?
C41 C42 C43 109.9(2) . . ?
C39 C40 C41 121.2(2) . . ?
C16 C14 C15 110.4(3) . . ?
C17A C14 C15A 110.1(4) . . ?
C17A C14 C10 113.9(4) . . ?
C16 C14 C10 109.4(3) . . ?
C15 C14 C10 112.9(3) . . ?
C15A C14 C10 109.8(4) . . ?
C17A C14 C16A 108.5(4) . . ?
C15A C14 C16A 107.2(4) . . ?
C10 C14 C16A 107.0(3) . . ?
C16 C14 C17 108.1(3) . . ?
C15 C14 C17 107.1(3) . . ?
C10 C14 C17 108.8(2) . . ?
C38 C39 C40 120.1(2) . . ?
C46 C45 C37 111.8(3) . . ?
C46 C45 C47 109.2(3) . . ?
C37 C45 C47 112.2(3) . . ?
C70 C67 C69 110.6(3) . . ?
C68A C67 C70A 110.7(4) . . ?
C68A C67 C51 114.9(3) . . ?
C70 C67 C51 114.0(2) . . ?
C69 C67 C51 110.7(3) . . ?
C70A C67 C51 110.3(3) . . ?
C70 C67 C68 107.1(3) . . ?
C69 C67 C68 108.4(3) . . ?
C51 C67 C68 105.6(3) . . ?
C68A C67 C69A 108.5(4) . . ?
C70A C67 C69A 106.8(4) . . ?
C51 C67 C69A 105.2(3) . . ?
C103 C102 C101 119.7(4) . . ?
C104 C105 C106 118.9(4) . . ?
C105 C104 C103 120.5(4) . . ?
C106 C101 C102 120.2(4) . . ?
C101 C106 C105 120.6(4) . . ?
C102 C103 C104 120.1(4) . . ?
C100 C99 C98 119.1(4) . . ?
C97 C96 C95 119.0(4) . . ?
C96 C95 C100 118.1(4) . . ?
C98 C97 C96 121.4(4) . . ?
C99 C100 C95 121.1(4) . . ?
C97 C98 C99 120.9(4) . . ?

loop_
_geom_bond_atom_site_label_1
_geom_bond_atom_site_label_2
_geom_bond_distance
_geom_bond_site_symmetry_2
_geom_bond_publ_flag
Mg2 N4 2.0232(16) . ?
Mg2 N3 2.0285(16) . ?
Mg2 O2 2.0449(14) . ?
Mg2 C26 2.4317(19) . ?
Mg2 C27 2.810(2) . ?
Mg1 N2 2.0209(17) . ?
Mg1 N1 2.0236(17) . ?
Mg1 O1 2.0546(15) . ?
Mg1 C75 2.4940(19) . ?
O2 C48 1.401(2) . ?
O2 C60 1.4085(19) . ?
O1 C1 1.402(2) . ?
O1 C13 1.404(2) . ?
N4 C59 1.380(2) . ?
N4 C83 1.431(2) . ?
N3 C49 1.394(2) . ?
N3 C71 1.418(2) . ?
N1 C2 1.395(2) . ?
N1 C24 1.421(2) . ?
N2 C12 1.389(3) . ?
N2 C36 1.436(2) . ?
C48 C53 1.372(3) . ?
C48 C49 1.403(2) . ?
C59 C58 1.404(2) . ?
C59 C60 1.408(2) . ?
C49 C50 1.401(3) . ?
C83 C84 1.411(3) . ?
C83 C88 1.412(3) . ?
C55 C60 1.367(3) . ?
C55 C56 1.412(2) . ?
C55 C54 1.535(2) . ?
C71 C76 1.414(3) . ?
C71 C72 1.419(3) . ?
C72 C73 1.394(3) . ?
C72 C80 1.528(3) . ?
C24 C29 1.415(3) . ?
C24 C25 1.421(3) . ?
C53 C52 1.398(3) . ?
C53 C54 1.534(2) . ?
C54 C66 1.533(3) . ?
C54 C65 1.537(3) . ?
C84 C85 1.394(3) . ?
C84 C92 1.521(3) . ?
C88 C87 1.397(3) . ?
C88 C89 1.518(3) . ?
C76 C75 1.404(3) . ?
C76 C77 1.522(3) . ?
C29 C28 1.399(3) . ?
C29 C30 1.525(3) . ?
C13 C8 1.375(3) . ?
C13 C12 1.407(3) . ?
C58 C57 1.396(3) . ?
C75 C74 1.384(3) . ?
C56 C57 1.396(3) . ?
C2 C3 1.398(3) . ?
C2 C1 1.405(3) . ?
C73 C74 1.386(3) . ?
C61 C64 1.523(3) . ?
C61 C62 1.526(3) . ?
C61 C63 1.531(3) . ?
C61 C57 1.543(2) . ?
C1 C6 1.374(3) . ?
C36 C41 1.411(3) . ?
C36 C37 1.413(3) . ?
C25 C26 1.404(3) . ?
C25 C33 1.519(3) . ?
C6 C5 1.401(3) . ?
C6 C7 1.542(3) . ?
C27 C28 1.381(3) . ?
C27 C26 1.387(3) . ?
C50 C51 1.401(3) . ?
C80 C81 1.518(3) . ?
C80 C82 1.533(3) . ?
C52 C51 1.398(3) . ?
C12 C11 1.401(3) . ?
C8 C9 1.402(3) . ?
C8 C7 1.534(3) . ?
C85 C86 1.383(3) . ?
C3 C4 1.403(3) . ?
C89 C91 1.530(3) . ?
C89 C90 1.534(3) . ?
C77 C79 1.533(3) . ?
C77 C78 1.539(3) . ?
C5 C4 1.392(3) . ?
C7 C18 1.533(3) . ?
C7 C19 1.539(3) . ?
C87 C86 1.379(3) . ?
C4 C20 1.538(3) . ?
C37 C38 1.395(3) . ?
C37 C45 1.520(4) . ?
C41 C40 1.401(3) . ?
C41 C42 1.520(3) . ?
C51 C67 1.538(3) . ?
C92 C94 1.524(3) . ?
C92 C93 1.529(4) . ?
C30 C31 1.520(3) . ?
C30 C32 1.531(3) . ?
C9 C10 1.391(3) . ?
C33 C34 1.534(3) . ?
C33 C35 1.539(3) . ?
C20 C22 1.529(3) . ?
C20 C23 1.531(4) . ?
C20 C21 1.534(4) . ?
C10 C11 1.401(3) . ?
C10 C14 1.545(3) . ?
C38 C39 1.372(4) . ?
C42 C44 1.515(4) . ?
C42 C43 1.519(4) . ?
C40 C39 1.378(4) . ?
C14 C17A 1.522(6) . ?
C14 C16 1.524(4) . ?
C14 C15 1.527(4) . ?
C14 C15A 1.536(6) . ?
C14 C16A 1.550(6) . ?
C14 C17 1.551(4) . ?
C45 C46 1.515(4) . ?
C45 C47 1.525(4) . ?
C67 C68A 1.490(5) . ?
C67 C70 1.514(4) . ?
C67 C69 1.524(5) . ?
C67 C70A 1.534(6) . ?
C67 C68 1.556(5) . ?
C67 C69A 1.566(5) . ?
C102 C103 1.371(5) . ?
C102 C101 1.376(5) . ?
C105 C104 1.380(5) . ?
C105 C106 1.376(5) . ?
C104 C103 1.383(5) . ?
C101 C106 1.378(5) . ?
C99 C100 1.339(5) . ?
C99 C98 1.387(5) . ?
C96 C97 1.375(5) . ?
C96 C95 1.391(5) . ?
C95 C100 1.421(5) . ?
C97 C98 1.343(5) . ?
